data_7100067
loop_
_publ_author_name
'Paul Chirik'
'Suzanne C. Bart'
'Marco W. Bouwkamp'
'Eric J. Hawrelak'
'Emil Lobkovsky'
'Ryan J. Trovitch'

_publ_section_title
;
Square planar bis(imino)pyridine iron halide and alkyl
complexes
;
_journal_name_full 'Chemical Communications'
_journal_paper_doi 10.1039/b504063a
_journal_year 2005
_chemical_formula_sum 'C41 H65 Fe N3 Si2'
_chemical_formula_weight 711.99
_space_group_IT_number 61
_symmetry_cell_setting orthorhombic
_symmetry_space_group_name_Hall '-P 2ac 2ab'
_symmetry_space_group_name_H-M 'P b c a'
_cell_angle_alpha 90.00
_cell_angle_beta 90.00
_cell_angle_gamma 90.00
_cell_formula_units_Z 8
_cell_length_a 15.8771(7)
_cell_length_b 20.0007(7)
_cell_length_c 26.177(1)
_cell_measurement_temperature 173(2)
_cell_volume 8312.6(6)
_diffrn_ambient_temperature 173(2)
_exptl_crystal_density_diffrn 1.138
_cod_depositor_comments
;
The following automatic conversions were performed:
'_symmetry_cell_setting' value 'Orthorhombic' changed to 'orthorhombic'
according to '/home/saulius/struct/CIF-dictionaries/cif_core.dic'
dictionary named 'cif_core.dic' version 2.4.1 from 2010-06-29.

Automatic conversion script
Id: cif_fix_enum 1527 2010-12-29 10:47:43Z saulius 
;
_cod_database_code 7100067

loop_
_symmetry_equiv_pos_as_xyz
'x, y, z'
'-x+1/2, -y, z+1/2'
'-x, y+1/2, -z+1/2'
'x+1/2, -y+1/2, -z'
'-x, -y, -z'
'x-1/2, y, -z-1/2'
'x, -y-1/2, z-1/2'
'-x-1/2, y-1/2, z'

loop_
_atom_site_label
_atom_site_type_symbol
_atom_site_fract_x
_atom_site_fract_y
_atom_site_fract_z
_atom_site_U_iso_or_equiv
_atom_site_adp_type
_atom_site_occupancy
_atom_site_symmetry_multiplicity
_atom_site_calc_flag
_atom_site_refinement_flags
_atom_site_disorder_assembly
_atom_site_disorder_group
Fe1 Fe 0.98351(2) 0.259306(17) 0.112142(13) 0.02237(12) Uani 1 1 d . . .
Si1 Si 1.18556(5) 0.32077(4) 0.08558(3) 0.0363(2) Uani 1 1 d . . .
Si2 Si 0.95634(5) 0.21849(4) 0.24147(3) 0.0348(2) Uani 1 1 d . . .
N1 N 0.92033(11) 0.35704(9) 0.10602(7) 0.0236(5) Uani 1 1 d . . .
N2 N 0.96526(12) 0.27501(9) 0.03698(7) 0.0221(5) Uani 1 1 d . . .
N3 N 0.98945(12) 0.15838(10) 0.07327(7) 0.0242(5) Uani 1 1 d . . .
C1 C 0.89116(18) 0.45235(13) 0.04772(10) 0.0384(7) Uani 1 1 d . . .
H1A H 0.8629 0.4720 0.0774 0.058 Uiso 1 1 calc R . .
H1B H 0.8521 0.4512 0.0188 0.058 Uiso 1 1 calc R . .
H1C H 0.9405 0.4794 0.0388 0.058 Uiso 1 1 calc R . .
C2 C 0.91873(15) 0.38260(12) 0.06027(9) 0.0257(6) Uani 1 1 d . . .
C3 C 0.94493(15) 0.33762(12) 0.01997(9) 0.0262(6) Uani 1 1 d . . .
C4 C 0.94656(18) 0.35330(14) -0.03154(10) 0.0353(7) Uani 1 1 d . . .
H4 H 0.9326(17) 0.3961(15) -0.0419(10) 0.045(8) Uiso 1 1 d . . .
C5 C 0.96658(19) 0.30477(15) -0.06697(11) 0.0413(7) Uani 1 1 d . . .
H5 H 0.9684(16) 0.3125(14) -0.1017(11) 0.040(8) Uiso 1 1 d . . .
C6 C 0.98079(18) 0.24010(15) -0.05013(11) 0.0343(7) Uani 1 1 d . . .
H6 H 0.9896(16) 0.2083(14) -0.0712(10) 0.035(8) Uiso 1 1 d . . .
C7 C 0.97922(15) 0.22603(12) 0.00146(9) 0.0250(6) Uani 1 1 d . . .
C8 C 0.99014(14) 0.15991(12) 0.02359(9) 0.0250(6) Uani 1 1 d . . .
C9 C 0.99800(18) 0.10014(13) -0.01073(10) 0.0375(7) Uani 1 1 d . . .
H9A H 0.9990 0.0593 0.0100 0.056 Uiso 1 1 calc R . .
H9B H 1.0503 0.1034 -0.0305 0.056 Uiso 1 1 calc R . .
H9C H 0.9498 0.0986 -0.0341 0.056 Uiso 1 1 calc R . .
C10 C 1.10642(16) 0.28431(15) 0.12903(10) 0.0301(6) Uani 1 1 d . . .
H10B H 1.1000(17) 0.3154(14) 0.1578(11) 0.046(8) Uiso 1 1 d . . .
H10A H 1.1256(17) 0.2419(14) 0.1411(10) 0.041(8) Uiso 1 1 d . . .
C11 C 1.2101(2) 0.26423(17) 0.03084(13) 0.0605(9) Uani 1 1 d . . .
H11A H 1.2329 0.2220 0.0438 0.091 Uiso 1 1 calc R . .
H11B H 1.2519 0.2856 0.0086 0.091 Uiso 1 1 calc R . .
H11C H 1.1586 0.2555 0.0114 0.091 Uiso 1 1 calc R . .
C12 C 1.28709(18) 0.33752(18) 0.12011(14) 0.0626(10) Uani 1 1 d . . .
H12A H 1.2768 0.3685 0.1484 0.094 Uiso 1 1 calc R . .
H12B H 1.3278 0.3574 0.0964 0.094 Uiso 1 1 calc R . .
H12C H 1.3097 0.2954 0.1335 0.094 Uiso 1 1 calc R . .
C13 C 1.1512(2) 0.40273(15) 0.05818(13) 0.0556(9) Uani 1 1 d . . .
H13A H 1.0980 0.3967 0.0397 0.083 Uiso 1 1 calc R . .
H13B H 1.1943 0.4193 0.0346 0.083 Uiso 1 1 calc R . .
H13C H 1.1432 0.4351 0.0859 0.083 Uiso 1 1 calc R . .
C14 C 0.92028(19) 0.22379(16) 0.17499(11) 0.0318(6) Uani 1 1 d . . .
H14B H 0.880(2) 0.2432(17) 0.1748(13) 0.063(13) Uiso 1 1 d . . .
H14A H 0.9069(18) 0.1810(17) 0.1672(11) 0.056(10) Uiso 1 1 d . . .
C15 C 0.9705(2) 0.30191(16) 0.27157(12) 0.0523(8) Uani 1 1 d . . .
H15A H 1.0199 0.3240 0.2567 0.078 Uiso 1 1 calc R . .
H15B H 0.9787 0.2964 0.3084 0.078 Uiso 1 1 calc R . .
H15C H 0.9203 0.3293 0.2654 0.078 Uiso 1 1 calc R . .
C16 C 0.8745(2) 0.17384(17) 0.28019(11) 0.0561(9) Uani 1 1 d . . .
H16A H 0.8213 0.1985 0.2785 0.084 Uiso 1 1 calc R . .
H16B H 0.8931 0.1710 0.3158 0.084 Uiso 1 1 calc R . .
H16C H 0.8664 0.1287 0.2665 0.084 Uiso 1 1 calc R . .
C17 C 1.05730(19) 0.17093(15) 0.24701(12) 0.0524(8) Uani 1 1 d . . .
H17A H 1.0520 0.1282 0.2290 0.079 Uiso 1 1 calc R . .
H17B H 1.0697 0.1626 0.2831 0.079 Uiso 1 1 calc R . .
H17C H 1.1031 0.1971 0.2318 0.079 Uiso 1 1 calc R . .
C18 C 0.88291(15) 0.39183(12) 0.14841(9) 0.0260(6) Uani 1 1 d . . .
C19 C 0.92753(16) 0.44024(12) 0.17636(9) 0.0294(6) Uani 1 1 d . . .
C20 C 0.8873(2) 0.46872(14) 0.21839(10) 0.0376(7) Uani 1 1 d . . .
H20 H 0.9161(16) 0.4974(13) 0.2365(10) 0.031(7) Uiso 1 1 d . . .
C21 C 0.80777(19) 0.45050(15) 0.23243(11) 0.0411(7) Uani 1 1 d . . .
H21 H 0.7854(18) 0.4690(15) 0.2614(11) 0.052(9) Uiso 1 1 d . . .
C22 C 0.7649(2) 0.40359(15) 0.20476(11) 0.0406(7) Uani 1 1 d . . .
H22 H 0.7159(18) 0.3908(14) 0.2139(10) 0.038(8) Uiso 1 1 d . . .
C23 C 0.80017(15) 0.37316(13) 0.16209(10) 0.0316(6) Uani 1 1 d . . .
C24 C 0.75053(17) 0.32333(14) 0.13002(11) 0.0389(7) Uani 1 1 d . . .
H24 H 0.7891(16) 0.2946(13) 0.1128(9) 0.034(7) Uiso 1 1 d . . .
C25 C 0.7028(2) 0.35759(16) 0.08703(13) 0.0568(9) Uani 1 1 d . . .
H25A H 0.6607 0.3880 0.1015 0.085 Uiso 1 1 calc R . .
H25B H 0.6745 0.3238 0.0660 0.085 Uiso 1 1 calc R . .
H25C H 0.7423 0.3830 0.0658 0.085 Uiso 1 1 calc R . .
C26 C 0.6896(2) 0.28034(18) 0.16115(15) 0.0674(10) Uani 1 1 d . . .
H26A H 0.7203 0.2583 0.1889 0.101 Uiso 1 1 calc R . .
H26B H 0.6642 0.2464 0.1389 0.101 Uiso 1 1 calc R . .
H26C H 0.6452 0.3088 0.1755 0.101 Uiso 1 1 calc R . .
C27 C 1.01492(18) 0.46283(14) 0.16128(11) 0.0373(7) Uani 1 1 d . . .
H27 H 1.0356(15) 0.4347(13) 0.1346(10) 0.028(7) Uiso 1 1 d . . .
C28 C 1.07971(18) 0.45488(16) 0.20426(11) 0.0491(8) Uani 1 1 d . . .
H28A H 1.0640 0.4835 0.2331 0.074 Uiso 1 1 calc R . .
H28B H 1.1355 0.4679 0.1917 0.074 Uiso 1 1 calc R . .
H28C H 1.0811 0.4081 0.2155 0.074 Uiso 1 1 calc R . .
C29 C 1.0149(2) 0.53558(15) 0.14349(12) 0.0568(9) Uani 1 1 d . . .
H29A H 0.9728 0.5414 0.1165 0.085 Uiso 1 1 calc R . .
H29B H 1.0707 0.5472 0.1303 0.085 Uiso 1 1 calc R . .
H29C H 1.0010 0.5648 0.1723 0.085 Uiso 1 1 calc R . .
C30 C 0.99351(16) 0.09535(12) 0.09957(9) 0.0272(6) Uani 1 1 d . . .
C31 C 0.91709(17) 0.06577(13) 0.11491(10) 0.0339(6) Uani 1 1 d . . .
C32 C 0.9221(2) 0.00624(14) 0.14233(11) 0.0449(8) Uani 1 1 d . . .
H32 H 0.8723(18) -0.0122(14) 0.1531(11) 0.045(8) Uiso 1 1 d . . .
C33 C 0.9974(2) -0.02333(16) 0.15347(12) 0.0484(9) Uani 1 1 d . . .
H33 H 0.9986(16) -0.0620(15) 0.1708(11) 0.042(8) Uiso 1 1 d . . .
C34 C 1.0706(2) 0.00614(14) 0.13850(11) 0.0424(7) Uani 1 1 d . . .
H34 H 1.1215(18) -0.0116(14) 0.1462(10) 0.041(8) Uiso 1 1 d . . .
C35 C 1.07138(17) 0.06650(13) 0.11171(9) 0.0326(6) Uani 1 1 d . . .
C36 C 0.83230(17) 0.09571(15) 0.10137(12) 0.0428(7) Uani 1 1 d . . .
H36 H 0.8380(15) 0.1438(13) 0.0971(9) 0.031(7) Uiso 1 1 d . . .
C37 C 0.7989(2) 0.06762(19) 0.05328(13) 0.0706(10) Uani 1 1 d . . .
H37A H 0.8368 0.0791 0.0250 0.106 Uiso 1 1 calc R . .
H37B H 0.7429 0.0862 0.0466 0.106 Uiso 1 1 calc R . .
H37C H 0.7949 0.0189 0.0563 0.106 Uiso 1 1 calc R . .
C38 C 0.7651(2) 0.08669(17) 0.14275(14) 0.0642(10) Uani 1 1 d . . .
H38A H 0.7537 0.0389 0.1475 0.096 Uiso 1 1 calc R . .
H38B H 0.7132 0.1094 0.1323 0.096 Uiso 1 1 calc R . .
H38C H 0.7853 0.1059 0.1749 0.096 Uiso 1 1 calc R . .
C39 C 1.15402(18) 0.09836(16) 0.09590(11) 0.0408(7) Uani 1 1 d . . .
H39A H 1.1423(15) 0.1398(13) 0.0839(9) 0.028(7) Uiso 1 1 d . . .
C40 C 1.21588(19) 0.10535(18) 0.14014(13) 0.0612(9) Uani 1 1 d . . .
H40A H 1.1888 0.1296 0.1682 0.092 Uiso 1 1 calc R . .
H40B H 1.2657 0.1301 0.1287 0.092 Uiso 1 1 calc R . .
H40C H 1.2329 0.0608 0.1519 0.092 Uiso 1 1 calc R . .
C41 C 1.1964(2) 0.05997(19) 0.05251(13) 0.0687(10) Uani 1 1 d . . .
H41A H 1.2113 0.0150 0.0643 0.103 Uiso 1 1 calc R . .
H41B H 1.2474 0.0837 0.0418 0.103 Uiso 1 1 calc R . .
H41C H 1.1575 0.0566 0.0235 0.103 Uiso 1 1 calc R . .

loop_
_atom_site_aniso_label
_atom_site_aniso_U_11
_atom_site_aniso_U_22
_atom_site_aniso_U_33
_atom_site_aniso_U_23
_atom_site_aniso_U_13
_atom_site_aniso_U_12
Fe1 0.0228(2) 0.0235(2) 0.0208(2) 0.00244(14) 0.00036(15) -0.00159(14)
Si1 0.0291(4) 0.0378(5) 0.0419(5) -0.0040(4) 0.0070(3) -0.0082(3)
Si2 0.0382(4) 0.0349(4) 0.0314(4) 0.0059(3) 0.0019(3) 0.0007(3)
N1 0.0208(10) 0.0244(11) 0.0255(12) -0.0009(9) -0.0006(9) 0.0002(9)
N2 0.0234(11) 0.0214(11) 0.0214(11) 0.0020(9) 0.0005(8) -0.0024(8)
N3 0.0262(11) 0.0208(11) 0.0255(12) 0.0016(8) -0.0014(9) -0.0022(9)
C1 0.0525(18) 0.0281(15) 0.0347(15) 0.0032(12) -0.0078(14) 0.0078(13)
C2 0.0245(13) 0.0247(14) 0.0280(14) 0.0029(11) -0.0042(11) -0.0025(11)
C3 0.0275(14) 0.0240(14) 0.0272(14) 0.0042(11) -0.0022(11) -0.0021(11)
C4 0.0485(17) 0.0284(16) 0.0289(16) 0.0077(13) -0.0031(13) 0.0017(13)
C5 0.063(2) 0.0405(19) 0.0203(16) 0.0056(13) 0.0007(14) -0.0029(14)
C6 0.0448(17) 0.0334(17) 0.0247(15) -0.0043(13) 0.0021(13) -0.0014(13)
C7 0.0259(13) 0.0252(14) 0.0238(13) -0.0006(11) 0.0020(11) -0.0030(11)
C8 0.0226(13) 0.0264(14) 0.0262(15) -0.0026(11) 0.0009(11) -0.0032(10)
C9 0.0540(18) 0.0260(15) 0.0325(16) -0.0041(12) 0.0050(13) 0.0012(13)
C10 0.0282(15) 0.0295(16) 0.0326(15) 0.0000(13) -0.0001(12) -0.0029(12)
C11 0.063(2) 0.058(2) 0.061(2) -0.0150(17) 0.0233(18) -0.0177(17)
C12 0.0343(18) 0.073(2) 0.081(2) -0.0047(19) 0.0038(17) -0.0171(17)
C13 0.0496(19) 0.052(2) 0.065(2) 0.0128(16) 0.0219(17) -0.0087(16)
C14 0.0308(17) 0.0295(18) 0.0350(16) 0.0016(13) 0.0029(13) -0.0015(14)
C15 0.063(2) 0.051(2) 0.0424(18) -0.0026(15) -0.0048(16) -0.0003(16)
C16 0.055(2) 0.073(2) 0.0402(18) 0.0179(16) 0.0043(15) -0.0074(17)
C17 0.0519(19) 0.053(2) 0.0524(19) 0.0161(16) -0.0002(16) 0.0082(16)
C18 0.0316(14) 0.0222(14) 0.0243(14) 0.0017(10) 0.0007(11) 0.0063(11)
C19 0.0382(15) 0.0233(14) 0.0265(14) 0.0023(11) -0.0015(12) 0.0026(11)
C20 0.053(2) 0.0303(16) 0.0296(16) -0.0050(13) -0.0089(15) 0.0065(14)
C21 0.0441(19) 0.0480(19) 0.0313(17) -0.0051(14) 0.0062(14) 0.0166(15)
C22 0.0310(17) 0.0471(19) 0.0436(18) -0.0004(14) 0.0081(14) 0.0094(15)
C23 0.0286(14) 0.0308(15) 0.0353(15) 0.0010(12) -0.0004(12) 0.0054(11)
C24 0.0248(14) 0.0401(17) 0.0517(18) -0.0066(14) 0.0031(14) 0.0033(13)
C25 0.0474(19) 0.059(2) 0.064(2) -0.0198(17) -0.0189(16) 0.0089(16)
C26 0.0388(19) 0.076(2) 0.088(3) -0.005(2) 0.0132(18) -0.0178(17)
C27 0.0458(17) 0.0336(16) 0.0326(16) -0.0079(13) 0.0025(14) -0.0078(13)
C28 0.0436(18) 0.052(2) 0.0516(19) 0.0030(15) -0.0051(15) -0.0126(15)
C29 0.076(2) 0.0457(19) 0.048(2) 0.0108(15) -0.0092(17) -0.0222(17)
C30 0.0396(16) 0.0203(13) 0.0217(13) -0.0021(10) -0.0030(11) -0.0008(11)
C31 0.0438(17) 0.0263(15) 0.0316(15) 0.0012(12) -0.0056(13) -0.0081(12)
C32 0.058(2) 0.0318(17) 0.0453(18) 0.0088(14) -0.0043(16) -0.0139(16)
C33 0.080(3) 0.0267(17) 0.0382(18) 0.0101(14) -0.0080(16) -0.0007(17)
C34 0.060(2) 0.0321(17) 0.0355(17) 0.0012(13) -0.0103(16) 0.0163(16)
C35 0.0422(16) 0.0281(15) 0.0275(14) -0.0070(11) -0.0041(12) 0.0058(12)
C36 0.0366(17) 0.0350(18) 0.057(2) 0.0084(14) -0.0086(14) -0.0149(13)
C37 0.069(2) 0.085(3) 0.059(2) 0.008(2) -0.0123(19) -0.020(2)
C38 0.048(2) 0.059(2) 0.086(3) 0.0054(19) 0.0125(19) -0.0166(17)
C39 0.0388(17) 0.0372(18) 0.0464(18) -0.0007(14) -0.0019(14) 0.0124(14)
C40 0.0420(19) 0.074(2) 0.067(2) -0.0139(19) -0.0099(17) 0.0048(17)
C41 0.058(2) 0.090(3) 0.058(2) -0.017(2) 0.0086(18) 0.017(2)

loop_
_geom_bond_atom_site_label_1
_geom_bond_atom_site_label_2
_geom_bond_distance
_geom_bond_site_symmetry_2
_geom_bond_publ_flag
Fe1 N2 2.0133(19) . ?
Fe1 C14 2.054(3) . ?
Fe1 C10 2.062(3) . ?
Fe1 N1 2.2030(19) . ?
Fe1 N3 2.263(2) . ?
Si1 C10 1.845(3) . ?
Si1 C11 1.867(3) . ?
Si1 C13 1.871(3) . ?
Si1 C12 1.878(3) . ?
Si2 C14 1.835(3) . ?
Si2 C15 1.859(3) . ?
Si2 C17 1.869(3) . ?
Si2 C16 1.874(3) . ?
N1 C2 1.302(3) . ?
N1 C18 1.438(3) . ?
N2 C3 1.368(3) . ?
N2 C7 1.369(3) . ?
N3 C8 1.301(3) . ?
N3 C30 1.438(3) . ?
C1 C2 1.499(3) . ?
C2 C3 1.448(3) . ?
C3 C4 1.384(3) . ?
C4 C5 1.380(4) . ?
C5 C6 1.385(4) . ?
C6 C7 1.380(4) . ?
C7 C8 1.454(3) . ?
C8 C9 1.501(3) . ?
C18 C19 1.405(3) . ?
C18 C23 1.412(3) . ?
C19 C20 1.394(4) . ?
C19 C27 1.512(4) . ?
C20 C21 1.365(4) . ?
C21 C22 1.366(4) . ?
C22 C23 1.390(4) . ?
C23 C24 1.523(4) . ?
C24 C25 1.520(4) . ?
C24 C26 1.530(4) . ?
C27 C29 1.528(4) . ?
C27 C28 1.533(4) . ?
C30 C35 1.401(4) . ?
C30 C31 1.408(4) . ?
C31 C32 1.392(4) . ?
C31 C36 1.516(4) . ?
C32 C33 1.364(4) . ?
C33 C34 1.361(4) . ?
C34 C35 1.396(4) . ?
C35 C39 1.516(4) . ?
C36 C37 1.477(4) . ?
C36 C38 1.531(4) . ?
C39 C40 1.525(4) . ?
C39 C41 1.527(4) . ?
